data_7249124
loop_
_publ_author_name
'Ocak, Samet'
'Braga, Dario'
'd'Agostino, Simone'

_publ_section_title
;
 Effect of supramolecular complexation of alkali hydrogenselenates with
 crown ethers and solid-solutions with their hydrogensulfate counterparts
 on the solid-to-solid phase transition behaviors
;
_journal_issue 33
_journal_name_full CrystEngComm
_journal_page_first 4525
_journal_page_last 4532
_journal_paper_doi 10.1039/D4CE00514G
_journal_volume 26
_journal_year 2024
_chemical_formula_moiety 'C12 H25 O10 Rb Se, H2 O'
_chemical_formula_sum 'C12 H27 O11 Rb Se'
_chemical_formula_weight 511.76
_chemical_name_systematic Crown6RbHSeO4_H2O
_space_group_crystal_system monoclinic
_space_group_IT_number 15
_space_group_name_Hall '-C 2yc'
_space_group_name_H-M_alt 'C 1 2/c 1'
_atom_sites_solution_hydrogens mixed
_audit_creation_date 2024-02-07
_audit_creation_method
;
Olex2 1.5
(compiled 2023.08.24 svn.re1ec1418 for OlexSys, GUI svn.r6817)
;
_audit_update_record
;
2024-04-22 deposited with the CCDC.	2024-07-23 downloaded from the CCDC.
;
_cell_angle_alpha 90
_cell_angle_beta 117.183(8)
_cell_angle_gamma 90
_cell_formula_units_Z 8
_cell_length_a 22.1681(14)
_cell_length_b 9.9047(4)
_cell_length_c 20.5896(12)
_cell_measurement_reflns_used 1827
_cell_measurement_temperature 293
_cell_measurement_theta_max 23.5730
_cell_measurement_theta_min 3.4460
_cell_volume 4021.5(5)
_computing_cell_refinement 'CrysAlisPro 1.171.41.123a (Rigaku OD, 2022)'
_computing_data_collection 'CrysAlisPro 1.171.41.123a (Rigaku OD, 2022)'
_computing_data_reduction 'CrysAlisPro 1.171.41.123a (Rigaku OD, 2022)'
_computing_molecular_graphics 'Olex2 1.5 (Dolomanov et al., 2009)'
_computing_publication_material 'Olex2 1.5 (Dolomanov et al., 2009)'
_computing_structure_refinement 'SHELXL 2016/6 (Sheldrick, 2015)'
_computing_structure_solution 'SHELXT 2014/5 (Sheldrick, 2014)'
_diffrn_ambient_temperature 293
_diffrn_detector 'CCD plate'
_diffrn_detector_area_resol_mean 16.1340
_diffrn_detector_type Sapphire3
_diffrn_measured_fraction_theta_full 0.994
_diffrn_measured_fraction_theta_max 0.840
_diffrn_measurement_details
;
List of Runs (angles in degrees, time in seconds):

  # Type    Start    End  Width  t~exp~   \w     \q     \k     \f   Frames
#--------------------------------------------------------------------------
  1  \w    -87.00 -51.00   1.00  135.00    --  -17.60-178.00-150.00   36
  2  \w    -28.00  33.00   1.00  135.00    --  -17.60  77.00   0.00   61
  3  \w    -25.00  77.00   1.00  135.00    --   18.92  19.00-180.00  102
;
_diffrn_measurement_device 'four-circle diffractometer'
_diffrn_measurement_device_type 'Xcalibur, Sapphire3'
_diffrn_measurement_method '\w scans'
_diffrn_orient_matrix_type 'CrysAlisPro convention (1999,Acta A55,543-557)'
_diffrn_orient_matrix_UB_11 -0.0295223000
_diffrn_orient_matrix_UB_12 -0.0011577000
_diffrn_orient_matrix_UB_13 0.0051390000
_diffrn_orient_matrix_UB_21 0.0140577000
_diffrn_orient_matrix_UB_22 -0.0534425000
_diffrn_orient_matrix_UB_23 0.0255117000
_diffrn_orient_matrix_UB_31 0.0149815000
_diffrn_orient_matrix_UB_32 0.0477043000
_diffrn_orient_matrix_UB_33 0.0286626000
_diffrn_radiation_monochromator graphite
_diffrn_radiation_probe x-ray
_diffrn_radiation_type 'Mo K\a'
_diffrn_radiation_wavelength 0.71073
_diffrn_reflns_av_R_equivalents 0.0534
_diffrn_reflns_av_unetI/netI 0.1169
_diffrn_reflns_Laue_measured_fraction_full 0.994
_diffrn_reflns_Laue_measured_fraction_max 0.840
_diffrn_reflns_limit_h_max 16
_diffrn_reflns_limit_h_min -30
_diffrn_reflns_limit_k_max 13
_diffrn_reflns_limit_k_min -7
_diffrn_reflns_limit_l_max 28
_diffrn_reflns_limit_l_min -28
_diffrn_reflns_number 8182
_diffrn_reflns_point_group_measured_fraction_full 0.994
_diffrn_reflns_point_group_measured_fraction_max 0.840
_diffrn_reflns_theta_full 25.000
_diffrn_reflns_theta_max 29.071
_diffrn_reflns_theta_min 3.453
_diffrn_source 'fine-focus sealed X-ray tube'
_diffrn_source_type 'Enhance (Mo) X-ray Source'
_exptl_absorpt_coefficient_mu 4.321
_exptl_absorpt_correction_T_max 1.00000
_exptl_absorpt_correction_T_min 0.92297
_exptl_absorpt_correction_type multi-scan
_exptl_absorpt_process_details
;
CrysAlisPro 1.171.41.123a (Rigaku Oxford Diffraction, 2022)
Empirical absorption correction using spherical harmonics,
implemented in SCALE3 ABSPACK scaling algorithm.
;
_exptl_crystal_colour 'clear light colourless'
_exptl_crystal_colour_lustre clear
_exptl_crystal_colour_modifier light
_exptl_crystal_colour_primary colourless
_exptl_crystal_density_diffrn 1.691
_exptl_crystal_description plate
_exptl_crystal_F_000 2064
_exptl_crystal_preparation solution
_exptl_crystal_recrystallization_method 'slow evaporation'
_exptl_crystal_size_max 0.05
_exptl_crystal_size_mid 0.05
_exptl_crystal_size_min 0.05
_refine_diff_density_max 0.395
_refine_diff_density_min -0.522
_refine_diff_density_rms 0.086
_refine_ls_extinction_method none
_refine_ls_goodness_of_fit_ref 0.932
_refine_ls_hydrogen_treatment mixed
_refine_ls_matrix_type full
_refine_ls_number_parameters 232
_refine_ls_number_reflns 4533
_refine_ls_number_restraints 11
_refine_ls_restrained_S_all 0.997
_refine_ls_R_factor_all 0.1335
_refine_ls_R_factor_gt 0.0502
_refine_ls_shift/su_max 0.002
_refine_ls_shift/su_mean 0.000
_refine_ls_structure_factor_coef Fsqd
_refine_ls_weighting_details 'w=1/[\s^2^(Fo^2^)] where P=(Fo^2^+2Fc^2^)/3'
_refine_ls_weighting_scheme calc
_refine_ls_wR_factor_gt 0.0531
_refine_ls_wR_factor_ref 0.0741
_reflns_Friedel_coverage 0.000
_reflns_number_gt 2260
_reflns_number_total 4533
_reflns_threshold_expression 'I > 2\s(I)'
_cod_data_source_file d4ce00514g2.cif
_cod_data_source_block Rb-hydrated
_cod_depositor_comments 'Adding full bibliography for 7249122--7249126.cif.'
_cod_database_code 7249124
_shelx_shelxl_version_number 2016/6
_chemical_oxdiff_formula 'C12 O10 Se1 Rb1 H25'
_shelx_space_group_comment
;
The symmetry employed for this shelxl refinement is uniquely defined
by the following loop, which should always be used as a source of
symmetry information in preference to the above space-group names.
They are only intended as comments.
;
_olex2_refinement_description
;
1. Fixed Uiso
 At 1.2 times of:
  All C(H,H) groups
 At 1.5 times of:
  All O(H) groups, All O(H,H) groups
2. Restrained distances
 O00A-H00A
 0.85 with sigma of 0.01
 C00F-Rb01
 3.7 with sigma of 0.02
 Rb01-C00F
 3.72 with sigma of 0.02
 Rb01-C00K
 3.8 with sigma of 0.02
 C00K-Rb01
 3.8 with sigma of 0.02
 Rb01_$1-H00A
 3.68 with sigma of 0.02
 H00A-O00B_$1
 1.73 with sigma of 0.02
 Se02-H00A
 2 with sigma of 0.02
 H00A-Se02
 2.2 with sigma of 0.02
 Se02-H00A
 2.139972 with sigma of 0.02
 Rb01-H00A
 4.370042 with sigma of 0.02
3.a Free rotating group:
 O00N(H00Z,H)
3.b Secondary CH2 refined with riding coordinates:
 C00D(H00B,H00C), C00E(H00D,H00E), C00F(H00F,H00G), C00G(H00H,H00I), C00H(H00J,
 H00K), C00I(H00L,H00M), C00J(H00N,H00O), C00K(H00P,H00Q), C00L(H00R,H00S),
 C00M(H00T,H00U), C00O(H00V,H00W), C00P(H00X,H00Y)
;
_olex2_submission_special_instructions 'No special instructions were received'
_oxdiff_exptl_absorpt_empirical_details
;
Empirical correction (ABSPACK) includes:
- Absorption correction using spherical harmonics
- Frame scaling
;
_oxdiff_exptl_absorpt_empirical_full_max 1.057
_oxdiff_exptl_absorpt_empirical_full_min 0.940

loop_
_space_group_symop_operation_xyz
'x, y, z'
'-x, y, -z+1/2'
'x+1/2, y+1/2, z'
'-x+1/2, y+1/2, -z+1/2'
'-x, -y, -z'
'x, -y, z-1/2'
'-x+1/2, -y+1/2, -z'
'x+1/2, -y+1/2, z-1/2'

loop_
_atom_site_label
_atom_site_type_symbol
_atom_site_fract_x
_atom_site_fract_y
_atom_site_fract_z
_atom_site_U_iso_or_equiv
_atom_site_adp_type
_atom_site_occupancy
_atom_site_site_symmetry_order
_atom_site_calc_flag
_atom_site_refinement_flags_posn
_atom_site_refinement_flags_adp
_atom_site_refinement_flags_occupancy
_atom_site_disorder_assembly
_atom_site_disorder_group
Rb01 Rb 0.61821(2) 0.55203(5) 0.76859(2) 0.05100(16) Uani 1 1 d D . . . .
Se02 Se 0.47542(3) 0.78409(6) 0.64065(3) 0.0624(2) Uani 1 1 d D . . . .
O003 O 0.65870(19) 0.6887(4) 0.66858(18) 0.0648(11) Uani 1 1 d . . . . .
O004 O 0.6629(2) 0.3171(3) 0.87574(19) 0.0654(11) Uani 1 1 d . . . . .
O005 O 0.74372(18) 0.7284(3) 0.8164(2) 0.0669(11) Uani 1 1 d . . . . .
O006 O 0.60706(17) 0.4294(4) 0.62822(17) 0.0599(10) Uani 1 1 d . . . . .
O007 O 0.72435(19) 0.5747(4) 0.92138(18) 0.0684(11) Uani 1 1 d . . . . .
O008 O 0.58168(18) 0.2698(3) 0.7255(2) 0.0671(11) Uani 1 1 d . . . . .
O009 O 0.47343(17) 0.6258(3) 0.65155(18) 0.0740(11) Uani 1 1 d . . . . .
O00A O 0.41485(18) 0.8550(4) 0.65734(19) 0.0896(14) Uani 1 1 d D . . . .
H00A H 0.4415(7) 0.8675(16) 0.7065(5) 0.134 Uiso 1 1 d D U . . .
O00B O 0.54748(18) 0.8468(4) 0.70315(19) 0.0883(13) Uani 1 1 d . . . . .
O00C O 0.4620(2) 0.8299(4) 0.56135(18) 0.1117(16) Uani 1 1 d . . . . .
C00D C 0.5570(3) 0.3267(6) 0.6046(3) 0.0786(19) Uani 1 1 d . . . . .
H00B H 0.550861 0.290457 0.558191 0.094 Uiso 1 1 calc R U . . .
H00C H 0.514038 0.364025 0.597806 0.094 Uiso 1 1 calc R U . . .
C00E C 0.5970(3) 0.1704(5) 0.7794(3) 0.0784(19) Uani 1 1 d . . . . .
H00D H 0.638707 0.124876 0.787907 0.094 Uiso 1 1 calc R U . . .
H00E H 0.560960 0.103768 0.762750 0.094 Uiso 1 1 calc R U . . .
C00F C 0.6048(3) 0.2324(6) 0.8487(3) 0.083(2) Uani 1 1 d D . . . .
H00F H 0.564772 0.284804 0.839774 0.100 Uiso 1 1 calc R U . . .
H00G H 0.610380 0.162536 0.884028 0.100 Uiso 1 1 calc R U . . .
C00G C 0.7227(3) 0.8370(6) 0.7674(3) 0.0765(18) Uani 1 1 d . . . . .
H00H H 0.757116 0.906862 0.784361 0.092 Uiso 1 1 calc R U . . .
H00I H 0.681119 0.875087 0.764327 0.092 Uiso 1 1 calc R U . . .
C00H C 0.7625(3) 0.7717(6) 0.8889(3) 0.0801(19) Uani 1 1 d . . . . .
H00J H 0.724571 0.816596 0.890959 0.096 Uiso 1 1 calc R U . . .
H00K H 0.799882 0.835130 0.904518 0.096 Uiso 1 1 calc R U . . .
C00I C 0.5902(3) 0.5365(6) 0.5771(3) 0.0701(18) Uani 1 1 d . . . . .
H00L H 0.549573 0.581665 0.572446 0.084 Uiso 1 1 calc R U . . .
H00M H 0.581067 0.500662 0.529660 0.084 Uiso 1 1 calc R U . . .
C00J C 0.6467(3) 0.6338(6) 0.6017(3) 0.0729(18) Uani 1 1 d . . . . .
H00N H 0.687278 0.588546 0.606201 0.087 Uiso 1 1 calc R U . . .
H00O H 0.635651 0.705259 0.565802 0.087 Uiso 1 1 calc R U . . .
C00K C 0.6766(3) 0.3773(6) 0.9434(3) 0.082(2) Uani 1 1 d D . . . .
H00P H 0.683721 0.308073 0.979537 0.099 Uiso 1 1 calc R U . . .
H00Q H 0.638572 0.432831 0.938133 0.099 Uiso 1 1 calc R U . . .
C00L C 0.7110(3) 0.7882(6) 0.6942(3) 0.083(2) Uani 1 1 d . . . . .
H00R H 0.697964 0.863185 0.660212 0.099 Uiso 1 1 calc R U . . .
H00S H 0.752507 0.749515 0.697449 0.099 Uiso 1 1 calc R U . . .
C00M C 0.5783(3) 0.2184(6) 0.6595(3) 0.0777(19) Uani 1 1 d . . . . .
H00T H 0.546214 0.144394 0.641806 0.093 Uiso 1 1 calc R U . . .
H00U H 0.622472 0.184521 0.668280 0.093 Uiso 1 1 calc R U . . .
O00N O 0.4255(3) 1.0835(6) 0.4852(5) 0.160(2) Uani 1 1 d G . . . .
H00Z H 0.436968 1.008566 0.507745 0.241 Uiso 1 1 d G U . . .
H H 0.455530 1.097966 0.471091 0.241 Uiso 1 1 d G U . . .
C00O C 0.7831(3) 0.6524(7) 0.9377(3) 0.087(2) Uani 1 1 d . . . . .
H00V H 0.815943 0.599091 0.929936 0.104 Uiso 1 1 calc R U . . .
H00W H 0.803661 0.681013 0.988326 0.104 Uiso 1 1 calc R U . . .
C00P C 0.7385(3) 0.4617(6) 0.9672(3) 0.084(2) Uani 1 1 d . . . . .
H00X H 0.753624 0.490985 1.017206 0.100 Uiso 1 1 calc R U . . .
H00Y H 0.774526 0.408950 0.965299 0.100 Uiso 1 1 calc R U . . .

loop_
_atom_site_aniso_label
_atom_site_aniso_U_11
_atom_site_aniso_U_22
_atom_site_aniso_U_33
_atom_site_aniso_U_23
_atom_site_aniso_U_13
_atom_site_aniso_U_12
Rb01 0.0550(3) 0.0489(3) 0.0503(3) 0.0049(3) 0.0250(3) 0.0029(3)
Se02 0.0855(5) 0.0513(4) 0.0545(3) 0.0039(3) 0.0355(3) 0.0110(4)
O003 0.079(3) 0.068(3) 0.060(2) 0.005(2) 0.043(2) -0.003(2)
O004 0.089(3) 0.060(3) 0.064(2) 0.007(2) 0.050(2) 0.002(2)
O005 0.070(3) 0.067(2) 0.065(2) 0.002(2) 0.032(2) -0.009(2)
O006 0.060(3) 0.073(3) 0.047(2) -0.001(2) 0.0234(19) 0.007(2)
O007 0.068(3) 0.074(3) 0.055(2) 0.004(2) 0.021(2) -0.001(2)
O008 0.085(3) 0.051(2) 0.072(2) 0.000(2) 0.042(2) -0.005(2)
O009 0.085(3) 0.048(2) 0.093(3) -0.002(2) 0.045(2) 0.000(2)
O00A 0.069(3) 0.098(3) 0.092(3) -0.022(3) 0.028(2) 0.028(2)
O00B 0.073(3) 0.103(3) 0.098(3) -0.036(3) 0.047(2) -0.030(2)
O00C 0.170(5) 0.103(3) 0.065(2) 0.033(2) 0.056(3) 0.036(3)
C00D 0.073(5) 0.104(5) 0.057(4) -0.020(4) 0.028(3) -0.011(4)
C00E 0.085(5) 0.051(4) 0.110(5) 0.001(4) 0.053(4) -0.012(3)
C00F 0.098(6) 0.070(4) 0.096(5) 0.025(4) 0.056(4) 0.000(4)
C00G 0.068(4) 0.076(4) 0.094(5) -0.012(4) 0.044(4) -0.025(4)
C00H 0.076(5) 0.088(5) 0.082(4) -0.034(4) 0.041(4) -0.037(4)
C00I 0.070(4) 0.100(5) 0.038(3) -0.006(4) 0.023(3) 0.023(4)
C00J 0.096(5) 0.080(4) 0.057(4) 0.021(4) 0.048(4) 0.026(4)
C00K 0.134(6) 0.072(4) 0.068(4) 0.025(4) 0.070(4) 0.018(4)
C00L 0.073(5) 0.089(5) 0.092(5) 0.026(4) 0.043(4) -0.011(4)
C00M 0.086(5) 0.071(4) 0.081(4) -0.028(4) 0.043(4) -0.014(4)
O00N 0.141(5) 0.131(5) 0.212(6) 0.066(4) 0.083(4) 0.026(4)
C00O 0.068(5) 0.122(6) 0.057(4) -0.015(4) 0.016(4) -0.002(5)
C00P 0.120(6) 0.081(5) 0.045(3) 0.003(4) 0.033(4) 0.015(4)

loop_
_atom_type_symbol
_atom_type_description
_atom_type_scat_dispersion_real
_atom_type_scat_dispersion_imag
_atom_type_scat_source
C C 0.0033 0.0016 'International Tables Vol C Tables 4.2.6.8 and 6.1.1.4'
H H 0.0000 0.0000 'International Tables Vol C Tables 4.2.6.8 and 6.1.1.4'
O O 0.0106 0.0060 'International Tables Vol C Tables 4.2.6.8 and 6.1.1.4'
Rb Rb -0.9393 2.9676 'International Tables Vol C Tables 4.2.6.8 and 6.1.1.4'
Se Se -0.0929 2.2259 'International Tables Vol C Tables 4.2.6.8 and 6.1.1.4'

loop_
_geom_angle_atom_site_label_1
_geom_angle_atom_site_label_2
_geom_angle_atom_site_label_3
_geom_angle
_geom_angle_site_symmetry_1
_geom_angle_site_symmetry_3
_geom_angle_publ_flag
O003 Rb01 O004 139.52(10) . . ?
O003 Rb01 O005 55.47(10) . . ?
O003 Rb01 O006 55.50(10) . . ?
O003 Rb01 O007 111.29(11) . . ?
O003 Rb01 O008 111.04(11) . . ?
O003 Rb01 O009 83.41(10) . . ?
O003 Rb01 O009 136.09(9) . 2_656 ?
O003 Rb01 O00A 95.74(9) . 2_656 ?
O003 Rb01 O00B 62.89(10) . . ?
O003 Rb01 C00F 146.60(13) . . ?
O003 Rb01 C00K 145.79(13) . . ?
O004 Rb01 O009 82.87(9) . 2_656 ?
O004 Rb01 O009 128.54(10) . . ?
O004 Rb01 O00A 113.15(9) . 2_656 ?
O004 Rb01 O00B 155.47(10) . . ?
O004 Rb01 C00F 22.29(10) . . ?
O004 Rb01 C00K 22.05(10) . . ?
O005 Rb01 O004 104.94(10) . . ?
O005 Rb01 O009 125.89(9) . . ?
O005 Rb01 O009 113.63(9) . 2_656 ?
O005 Rb01 O00A 73.55(9) . 2_656 ?
O005 Rb01 O00B 79.50(9) . . ?
O005 Rb01 C00F 127.16(12) . . ?
O005 Rb01 C00K 95.34(13) . . ?
O006 Rb01 O004 104.00(10) . . ?
O006 Rb01 O005 101.66(11) . . ?
O006 Rb01 O009 141.10(9) . 2_656 ?
O006 Rb01 O009 75.46(9) . . ?
O006 Rb01 O00A 142.59(9) . 2_656 ?
O006 Rb01 O00B 98.53(9) . . ?
O006 Rb01 C00F 95.45(13) . . ?
O006 Rb01 C00K 125.84(12) . . ?
O007 Rb01 O004 56.57(11) . . ?
O007 Rb01 O005 56.36(11) . . ?
O007 Rb01 O006 136.27(10) . . ?
O007 Rb01 O009 79.67(10) . 2_656 ?
O007 Rb01 O009 148.20(10) . . ?
O007 Rb01 O00A 72.65(9) . 2_656 ?
O007 Rb01 O00B 111.52(9) . . ?
O007 Rb01 C00F 76.95(13) . . ?
O007 Rb01 C00K 40.16(12) . . ?
O008 Rb01 O004 56.22(10) . . ?
O008 Rb01 O005 136.91(10) . . ?
O008 Rb01 O006 55.95(11) . . ?
O008 Rb01 O007 111.73(10) . . ?
O008 Rb01 O009 102.64(10) . 2_656 ?
O008 Rb01 O009 86.83(9) . . ?
O008 Rb01 O00A 147.52(10) . 2_656 ?
O008 Rb01 O00B 134.95(9) . . ?
O008 Rb01 C00F 40.57(12) . . ?
O008 Rb01 C00K 76.79(12) . . ?
O009 Rb01 O009 70.91(10) . 2_656 ?
O009 Rb01 O00A 45.28(8) 2_656 2_656 ?
O009 Rb01 O00A 78.06(8) . 2_656 ?
O009 Rb01 O00B 73.45(9) 2_656 . ?
O009 Rb01 O00B 48.86(8) . . ?
O009 Rb01 C00F 106.70(12) . . ?
O009 Rb01 C00F 76.44(12) 2_656 . ?
O009 Rb01 C00K 68.14(11) 2_656 . ?
O009 Rb01 C00K 130.78(13) . . ?
O00A Rb01 C00F 117.35(12) 2_656 . ?
O00A Rb01 C00K 91.52(11) 2_656 . ?
O00B Rb01 O00A 44.12(8) . 2_656 ?
O00B Rb01 C00F 146.35(12) . . ?
O00B Rb01 C00K 135.22(11) . . ?
C00F Rb01 C00K 37.71(13) . . ?
Rb01 Se02 Rb01 77.289(17) . 2_656 ?
O009 Se02 Rb01 51.44(12) . . ?
O009 Se02 Rb01 47.59(14) . 2_656 ?
O009 Se02 O00A 107.9(2) . . ?
O009 Se02 O00B 109.96(17) . . ?
O00A Se02 Rb01 61.41(14) . 2_656 ?
O00A Se02 Rb01 126.61(13) . . ?
O00B Se02 Rb01 59.09(13) . . ?
O00B Se02 Rb01 111.67(14) . 2_656 ?
O00B Se02 O00A 105.20(18) . . ?
O00C Se02 Rb01 137.49(17) . 2_656 ?
O00C Se02 Rb01 126.04(16) . . ?
O00C Se02 O009 115.07(19) . . ?
O00C Se02 O00A 107.3(2) . . ?
O00C Se02 O00B 110.8(2) . . ?
C00J O003 Rb01 122.4(3) . . ?
C00J O003 C00L 113.1(5) . . ?
C00L O003 Rb01 121.2(3) . . ?
C00F O004 Rb01 103.4(3) . . ?
C00K O004 Rb01 104.1(3) . . ?
C00K O004 C00F 112.6(5) . . ?
C00G O005 Rb01 104.7(3) . . ?
C00G O005 C00H 111.5(4) . . ?
C00H O005 Rb01 107.4(3) . . ?
C00D O006 Rb01 108.9(3) . . ?
C00D O006 C00I 112.4(4) . . ?
C00I O006 Rb01 106.6(3) . . ?
C00O O007 Rb01 119.6(3) . . ?
C00P O007 Rb01 118.7(3) . . ?
C00P O007 C00O 112.0(5) . . ?
C00E O008 Rb01 119.7(3) . . ?
C00E O008 C00M 113.1(4) . . ?
C00M O008 Rb01 121.1(3) . . ?
Rb01 O009 Rb01 102.72(10) . 2_656 ?
Se02 O009 Rb01 111.12(17) . 2_656 ?
Se02 O009 Rb01 104.91(15) . . ?
Rb01 O00A H00A 78.3(12) 2_656 . ?
Se02 O00A Rb01 94.26(14) . 2_656 ?
Se02 O00A H00A 96.2(8) . . ?
Se02 O00B Rb01 95.51(15) . . ?
Rb01 C00D H00B 159.7 . . ?
Rb01 C00D H00C 80.2 . . ?
O006 C00D Rb01 50.1(2) . . ?
O006 C00D H00B 109.8 . . ?
O006 C00D H00C 109.8 . . ?
O006 C00D C00M 109.4(4) . . ?
H00B C00D H00C 108.2 . . ?
C00M C00D Rb01 83.4(3) . . ?
C00M C00D H00B 109.8 . . ?
C00M C00D H00C 109.8 . . ?
O008 C00E H00D 109.6 . . ?
O008 C00E H00E 109.6 . . ?
O008 C00E C00F 110.4(4) . . ?
H00D C00E H00E 108.1 . . ?
C00F C00E H00D 109.6 . . ?
C00F C00E H00E 109.6 . . ?
Rb01 C00F H00F 72.9 . . ?
Rb01 C00F H00G 161.8 . . ?
O004 C00F Rb01 54.4(2) . . ?
O004 C00F C00E 107.9(5) . . ?
O004 C00F H00F 110.1 . . ?
O004 C00F H00G 110.1 . . ?
C00E C00F Rb01 85.5(3) . . ?
C00E C00F H00F 110.1 . . ?
C00E C00F H00G 110.1 . . ?
H00F C00F H00G 108.4 . . ?
Rb01 C00G H00H 160.9 . . ?
Rb01 C00G H00I 73.5 . . ?
O005 C00G Rb01 53.6(2) . . ?
O005 C00G H00H 109.9 . . ?
O005 C00G H00I 109.9 . . ?
O005 C00G C00L 109.0(5) . . ?
H00H C00G H00I 108.3 . . ?
C00L C00G Rb01 86.5(3) . . ?
C00L C00G H00H 109.9 . . ?
C00L C00G H00I 109.9 . . ?
Rb01 C00H H00J 78.4 . . ?
Rb01 C00H H00K 160.6 . . ?
O005 C00H Rb01 51.2(2) . . ?
O005 C00H H00J 109.9 . . ?
O005 C00H H00K 109.9 . . ?
O005 C00H C00O 108.9(5) . . ?
H00J C00H H00K 108.3 . . ?
C00O C00H Rb01 83.7(3) . . ?
C00O C00H H00J 109.9 . . ?
C00O C00H H00K 109.9 . . ?
Rb01 C00I H00L 77.5 . . ?
Rb01 C00I H00M 160.7 . . ?
O006 C00I Rb01 51.8(2) . . ?
O006 C00I H00L 109.7 . . ?
O006 C00I H00M 109.7 . . ?
O006 C00I C00J 109.8(4) . . ?
H00L C00I H00M 108.2 . . ?
C00J C00I Rb01 84.6(3) . . ?
C00J C00I H00L 109.7 . . ?
C00J C00I H00M 109.7 . . ?
O003 C00J C00I 110.0(5) . . ?
O003 C00J H00N 109.7 . . ?
O003 C00J H00O 109.7 . . ?
C00I C00J H00N 109.7 . . ?
C00I C00J H00O 109.7 . . ?
H00N C00J H00O 108.2 . . ?
Rb01 C00K H00P 161.7 . . ?
Rb01 C00K H00Q 73.9 . . ?
O004 C00K Rb01 53.8(2) . . ?
O004 C00K H00P 110.1 . . ?
O004 C00K H00Q 110.1 . . ?
O004 C00K C00P 108.2(5) . . ?
H00P C00K H00Q 108.4 . . ?
C00P C00K Rb01 85.2(3) . . ?
C00P C00K H00P 110.1 . . ?
C00P C00K H00Q 110.1 . . ?
O003 C00L C00G 109.5(5) . . ?
O003 C00L H00R 109.8 . . ?
O003 C00L H00S 109.8 . . ?
C00G C00L H00R 109.8 . . ?
C00G C00L H00S 109.8 . . ?
H00R C00L H00S 108.2 . . ?
O008 C00M C00D 109.4(4) . . ?
O008 C00M H00T 109.8 . . ?
O008 C00M H00U 109.8 . . ?
C00D C00M H00T 109.8 . . ?
C00D C00M H00U 109.8 . . ?
H00T C00M H00U 108.2 . . ?
H00Z O00N H 104.4 . . ?
O007 C00O C00H 107.9(5) . . ?
O007 C00O H00V 110.1 . . ?
O007 C00O H00W 110.1 . . ?
C00H C00O H00V 110.1 . . ?
C00H C00O H00W 110.1 . . ?
H00V C00O H00W 108.4 . . ?
O007 C00P C00K 109.7(5) . . ?
O007 C00P H00X 109.7 . . ?
O007 C00P H00Y 109.7 . . ?
C00K C00P H00X 109.7 . . ?
C00K C00P H00Y 109.7 . . ?
H00X C00P H00Y 108.2 . . ?

loop_
_geom_bond_atom_site_label_1
_geom_bond_atom_site_label_2
_geom_bond_distance
_geom_bond_site_symmetry_2
_geom_bond_publ_flag
Rb01 O003 2.927(4) . ?
Rb01 O004 3.044(3) . ?
Rb01 O005 3.043(3) . ?
Rb01 O006 3.039(3) . ?
Rb01 O007 2.953(3) . ?
Rb01 O008 2.933(3) . ?
Rb01 O009 3.227(4) 2_656 ?
Rb01 O009 3.094(3) . ?
Rb01 O00A 3.590(4) 2_656 ?
Rb01 O00B 3.296(4) . ?
Rb01 C00F 3.644(5) . ?
Rb01 C00K 3.657(5) . ?
Se02 O009 1.587(3) . ?
Se02 O00A 1.684(4) . ?
Se02 O00B 1.648(3) . ?
Se02 O00C 1.586(4) . ?
O003 C00J 1.390(5) . ?
O003 C00L 1.426(5) . ?
O004 C00F 1.421(6) . ?
O004 C00K 1.416(6) . ?
O005 C00G 1.401(5) . ?
O005 C00H 1.421(6) . ?
O006 C00D 1.418(6) . ?
O006 C00I 1.418(5) . ?
O007 C00O 1.415(6) . ?
O007 C00P 1.404(6) . ?
O008 C00E 1.404(5) . ?
O008 C00M 1.421(6) . ?
O00A H00A 0.918(9) . ?
C00D H00B 0.9700 . ?
C00D H00C 0.9700 . ?
C00D C00M 1.471(6) . ?
C00E H00D 0.9700 . ?
C00E H00E 0.9700 . ?
C00E C00F 1.489(7) . ?
C00F H00F 0.9700 . ?
C00F H00G 0.9700 . ?
C00G H00H 0.9700 . ?
C00G H00I 0.9700 . ?
C00G C00L 1.489(7) . ?
C00H H00J 0.9700 . ?
C00H H00K 0.9700 . ?
C00H C00O 1.481(6) . ?
C00I H00L 0.9700 . ?
C00I H00M 0.9700 . ?
C00I C00J 1.475(6) . ?
C00J H00N 0.9700 . ?
C00J H00O 0.9700 . ?
C00K H00P 0.9700 . ?
C00K H00Q 0.9700 . ?
C00K C00P 1.485(7) . ?
C00L H00R 0.9700 . ?
C00L H00S 0.9700 . ?
C00M H00T 0.9700 . ?
C00M H00U 0.9700 . ?
O00N H00Z 0.8499 . ?
O00N H 0.8507 . ?
C00O H00V 0.9700 . ?
C00O H00W 0.9700 . ?
C00P H00X 0.9700 . ?
C00P H00Y 0.9700 . ?

loop_
_geom_torsion_atom_site_label_1
_geom_torsion_atom_site_label_2
_geom_torsion_atom_site_label_3
_geom_torsion_atom_site_label_4
_geom_torsion
_geom_torsion_site_symmetry_1
_geom_torsion_site_symmetry_2
_geom_torsion_site_symmetry_3
_geom_torsion_site_symmetry_4
_geom_torsion_publ_flag
Rb01 Se02 O009 Rb01 -110.31(17) 2_656 . . . ?
Rb01 Se02 O009 Rb01 110.31(17) . . . 2_656 ?
Rb01 Se02 O00A Rb01 -44.18(15) . . . 2_656 ?
Rb01 Se02 O00B Rb01 59.08(12) 2_656 . . . ?
Rb01 O003 C00J C00I 23.0(6) . . . . ?
Rb01 O003 C00L C00G -17.7(6) . . . . ?
Rb01 O004 C00F C00E 70.6(4) . . . . ?
Rb01 O004 C00K C00P -69.6(5) . . . . ?
Rb01 O005 C00G C00L -70.4(5) . . . . ?
Rb01 O005 C00H C00O 64.9(5) . . . . ?
Rb01 O006 C00D C00M -63.0(5) . . . . ?
Rb01 O006 C00I C00J 65.7(5) . . . . ?
Rb01 O007 C00O C00H 36.8(6) . . . . ?
Rb01 O007 C00P C00K -29.0(6) . . . . ?
Rb01 O008 C00E C00F 22.8(6) . . . . ?
Rb01 O008 C00M C00D -31.8(6) . . . . ?
Rb01 C00D C00M O008 20.8(4) . . . . ?
Rb01 C00G C00L O003 12.0(4) . . . . ?
Rb01 C00H C00O O007 -24.6(4) . . . . ?
Rb01 C00I C00J O003 -15.2(4) . . . . ?
Rb01 C00K C00P O007 20.1(4) . . . . ?
O004 C00K C00P O007 69.5(6) . . . . ?
O005 C00G C00L O003 61.5(6) . . . . ?
O005 C00H C00O O007 -69.9(6) . . . . ?
O006 C00D C00M O008 64.3(6) . . . . ?
O006 C00I C00J O003 -61.2(6) . . . . ?
O008 C00E C00F Rb01 -15.8(4) . . . . ?
O008 C00E C00F O004 -66.0(6) . . . . ?
O009 Se02 O00A Rb01 10.62(16) . . . 2_656 ?
O009 Se02 O00B Rb01 8.0(2) . . . . ?
O00A Se02 O009 Rb01 -12.66(19) . . . 2_656 ?
O00A Se02 O009 Rb01 -122.98(15) . . . . ?
O00A Se02 O00B Rb01 123.89(16) . . . . ?
O00B Se02 O009 Rb01 101.56(18) . . . 2_656 ?
O00B Se02 O009 Rb01 -8.8(2) . . . . ?
O00B Se02 O00A Rb01 -106.72(15) . . . 2_656 ?
O00C Se02 O009 Rb01 117.2(2) . . . . ?
O00C Se02 O009 Rb01 -132.5(2) . . . 2_656 ?
O00C Se02 O00A Rb01 135.18(17) . . . 2_656 ?
O00C Se02 O00B Rb01 -120.39(17) . . . . ?
C00D O006 C00I Rb01 119.3(4) . . . . ?
C00D O006 C00I C00J -175.0(4) . . . . ?
C00E O008 C00M C00D 175.6(5) . . . . ?
C00F O004 C00K Rb01 -111.3(4) . . . . ?
C00F O004 C00K C00P 179.2(4) . . . . ?
C00G O005 C00H Rb01 114.1(4) . . . . ?
C00G O005 C00H C00O 179.0(5) . . . . ?
C00H O005 C00G Rb01 -115.8(4) . . . . ?
C00H O005 C00G C00L 173.8(5) . . . . ?
C00I O006 C00D Rb01 -117.9(4) . . . . ?
C00I O006 C00D C00M 179.1(4) . . . . ?
C00J O003 C00L C00G -177.5(4) . . . . ?
C00K O004 C00F Rb01 111.7(4) . . . . ?
C00K O004 C00F C00E -177.6(4) . . . . ?
C00L O003 C00J C00I -177.5(4) . . . . ?
C00M O008 C00E C00F 175.8(5) . . . . ?
C00O O007 C00P C00K -174.9(5) . . . . ?
C00P O007 C00O C00H -177.6(5) . . . . ?
